data_1511914
loop_
_publ_author_name
'Walker, Sarah E.'
'Boehnke, Julian'
'Glen, Pauline E.'
'Levey, Steven'
'Patrick, Lisa'
'Jordan-Hore, James A'
'Lee, Ai-Lan'

_publ_section_title
;
 Ligand- and Base-Free Pd(II)-Catalyzed Controlled Switching between
 Oxidative Heck and Conjugate Addition Reactions.
;
_journal_issue 8
_journal_name_full 'Organic letters'
_journal_page_first 1886
_journal_page_last 1889
_journal_paper_doi 10.1021/ol400539h
_journal_volume 15
_journal_year 2013
_chemical_formula_moiety 'C8 H24 O4 Pd S4, 2(C F3 O3 S)'
_chemical_formula_sum 'C10 H24 F6 O10 Pd S6'
_chemical_formula_weight 717.05
_chemical_name_systematic
;
 ? 
;
_space_group_crystal_system triclinic
_space_group_IT_number 2
_space_group_name_Hall '-P 1'
_space_group_name_H-M_alt 'P -1'
_symmetry_space_group_name_Hall '-P 1'
_symmetry_space_group_name_H-M 'P -1'
_atom_sites_solution_hydrogens geom
_atom_sites_solution_primary direct
_atom_sites_solution_secondary difmap
_audit_creation_date 2013-01-29
_audit_creation_method
;
  Olex2 1.1
  (compiled 2011.11.01 svn.r2039, GUI svn.r3906)
;
_cell_angle_alpha 100.351(3)
_cell_angle_beta 95.827(3)
_cell_angle_gamma 102.234(3)
_cell_formula_units_Z 2
_cell_length_a 8.6136(4)
_cell_length_b 8.6555(4)
_cell_length_c 17.1980(8)
_cell_measurement_reflns_used 7218
_cell_measurement_temperature 100(2)
_cell_measurement_theta_max 32.10
_cell_measurement_theta_min 2.45
_cell_volume 1219.62(10)
_computing_cell_refinement 'Bruker SAINT'
_computing_data_collection 'Bruker APEX2'
_computing_data_reduction 'Bruker SAINT'
_computing_molecular_graphics
;
O. V. Dolomanov, L. J. Bourhis, R. J. Gildea, J. A. K. Howard and H. Puschmann,
OLEX2: a complete structure solution, refinement and analysis program.
J. Appl. Cryst. (2009). 42, 339-341.
;
_computing_publication_material
;
O. V. Dolomanov, L. J. Bourhis, R. J. Gildea, J. A. K. Howard and H. Puschmann,
OLEX2: a complete structure solution, refinement and analysis program.
J. Appl. Cryst. (2009). 42, 339-341.
;
_computing_structure_refinement
;
XL, G.M. Sheldrick, Acta Cryst.
(2008). A64, 112-122
;
_computing_structure_solution
;
XS, G.M. Sheldrick, Acta Cryst.
(2008). A64, 112-122
;
_diffrn_ambient_temperature 100(2)
_diffrn_measured_fraction_theta_full 0.998
_diffrn_measured_fraction_theta_max 0.979
_diffrn_measurement_device_type 'Bruker APEX-II CCD'
_diffrn_measurement_method '\f and \w scans'
_diffrn_radiation_monochromator graphite
_diffrn_radiation_type MoK\a
_diffrn_radiation_wavelength 0.71073
_diffrn_reflns_av_R_equivalents 0.0450
_diffrn_reflns_av_unetI/netI 0.0500
_diffrn_reflns_limit_h_max 12
_diffrn_reflns_limit_h_min -12
_diffrn_reflns_limit_k_max 12
_diffrn_reflns_limit_k_min -12
_diffrn_reflns_limit_l_max 24
_diffrn_reflns_limit_l_min -25
_diffrn_reflns_number 31422
_diffrn_reflns_theta_full 25.00
_diffrn_reflns_theta_max 32.22
_diffrn_reflns_theta_min 1.22
_diffrn_source 'sealed tube'
_diffrn_standards_number 0
_exptl_absorpt_coefficient_mu 1.364
_exptl_absorpt_correction_T_max 0.7463
_exptl_absorpt_correction_T_min 0.6672
_exptl_absorpt_correction_type multi-scan
_exptl_absorpt_process_details
;
SADABS-2008/1 (Bruker,2008) was used for absorption correction.
R(int) was 0.0656 before and 0.0482 after correction.
The Ratio of minimum to maximum transmission is 0.8940.
The \l/2 correction factor is 0.0015.
;
_exptl_crystal_colour yellow
_exptl_crystal_colour_primary yellow
_exptl_crystal_density_diffrn 1.953
_exptl_crystal_description NEEDLE
_exptl_crystal_F_000 720
_exptl_crystal_size_max 0.18
_exptl_crystal_size_mid 0.06
_exptl_crystal_size_min 0.02
_refine_diff_density_max 0.633
_refine_diff_density_min -1.332
_refine_diff_density_rms 0.122
_refine_ls_extinction_method none
_refine_ls_goodness_of_fit_ref 1.021
_refine_ls_hydrogen_treatment constr
_refine_ls_matrix_type full
_refine_ls_number_parameters 306
_refine_ls_number_reflns 8445
_refine_ls_number_restraints 0
_refine_ls_restrained_S_all 1.021
_refine_ls_R_factor_all 0.0459
_refine_ls_R_factor_gt 0.0327
_refine_ls_shift/su_max 0.001
_refine_ls_shift/su_mean 0.000
_refine_ls_structure_factor_coef Fsqd
_refine_ls_weighting_details 'calc w=1/[\s^2^(Fo^2^)+(0.0173P)^2^+0.9279P] where P=(Fo^2^+2Fc^2^)/3'
_refine_ls_weighting_scheme calc
_refine_ls_wR_factor_gt 0.0576
_refine_ls_wR_factor_ref 0.0635
_reflns_number_gt 6936
_reflns_number_total 8445
_reflns_threshold_expression >2sigma(I)
_cod_data_source_file ol400539h_si_001.cif
_cod_data_source_block 4561
_cod_database_code 1511914

loop_
_space_group_symop_id
_space_group_symop_operation_xyz
1 'x, y, z'
2 '-x, -y, -z'

loop_
_atom_site_label
_atom_site_type_symbol
_atom_site_fract_x
_atom_site_fract_y
_atom_site_fract_z
_atom_site_U_iso_or_equiv
_atom_site_adp_type
_atom_site_occupancy
_atom_site_symmetry_multiplicity
_atom_site_calc_flag
_atom_site_refinement_flags
Pd1 Pd -0.007302(18) 0.343130(19) 0.229031(9) 0.00931(4) Uani 1 1 d .
S1 S 0.01763(6) 0.40859(6) 0.11066(3) 0.01156(10) Uani 1 1 d .
S2 S -0.19651(6) 0.47823(6) 0.25688(3) 0.01185(10) Uani 1 1 d .
S3 S 0.19222(6) 0.08655(6) 0.25079(3) 0.01103(10) Uani 1 1 d .
S7 S -0.05228(6) 0.29977(7) 0.41436(3) 0.01295(10) Uani 1 1 d .
O1 O -0.06903(19) 0.5256(2) 0.08618(9) 0.0186(3) Uani 1 1 d .
O2 O -0.26551(19) 0.4410(2) 0.32776(9) 0.0190(3) Uani 1 1 d .
O3 O 0.00386(19) 0.25839(19) 0.33223(9) 0.0166(3) Uani 1 1 d .
O4 O 0.16300(18) 0.21390(18) 0.20090(9) 0.0137(3) Uani 1 1 d .
C1 C 0.2248(3) 0.4800(3) 0.10769(13) 0.0157(4) Uani 1 1 d .
H1A H 0.2670 0.5795 0.1483 0.024 Uiso 1 1 calc R
H1B H 0.2401 0.5022 0.0547 0.024 Uiso 1 1 calc R
H1C H 0.2821 0.3979 0.1185 0.024 Uiso 1 1 calc R
C2 C -0.0323(3) 0.2271(3) 0.03741(13) 0.0164(4) Uani 1 1 d .
H2A H 0.0234 0.1490 0.0551 0.025 Uiso 1 1 calc R
H2B H 0.0007 0.2494 -0.0131 0.025 Uiso 1 1 calc R
H2C H -0.1485 0.1823 0.0297 0.025 Uiso 1 1 calc R
C3 C -0.3567(2) 0.4439(3) 0.17772(13) 0.0162(4) Uani 1 1 d .
H3A H -0.3148 0.4795 0.1314 0.024 Uiso 1 1 calc R
H3B H -0.4353 0.5049 0.1949 0.024 Uiso 1 1 calc R
H3C H -0.4086 0.3284 0.1631 0.024 Uiso 1 1 calc R
C4 C -0.1186(3) 0.6885(3) 0.27019(14) 0.0167(4) Uani 1 1 d .
H4A H -0.0347 0.7253 0.3168 0.025 Uiso 1 1 calc R
H4B H -0.2050 0.7447 0.2786 0.025 Uiso 1 1 calc R
H4C H -0.0729 0.7123 0.2225 0.025 Uiso 1 1 calc R
C5 C -0.1934(3) 0.1161(3) 0.41409(15) 0.0241(5) Uani 1 1 d .
H5A H -0.2906 0.1068 0.3769 0.036 Uiso 1 1 calc R
H5B H -0.2211 0.1162 0.4680 0.036 Uiso 1 1 calc R
H5C H -0.1461 0.0243 0.3972 0.036 Uiso 1 1 calc R
C6 C 0.1114(3) 0.2772(3) 0.48034(14) 0.0219(5) Uani 1 1 d .
H6A H 0.1377 0.1737 0.4608 0.033 Uiso 1 1 calc R
H6B H 0.0812 0.2799 0.5339 0.033 Uiso 1 1 calc R
H6C H 0.2051 0.3656 0.4825 0.033 Uiso 1 1 calc R
C7 C 0.3741(3) 0.1873(3) 0.31453(15) 0.0234(5) Uani 1 1 d .
H7A H 0.4577 0.2203 0.2822 0.035 Uiso 1 1 calc R
H7B H 0.4073 0.1142 0.3468 0.035 Uiso 1 1 calc R
H7C H 0.3578 0.2831 0.3498 0.035 Uiso 1 1 calc R
C8 C 0.2643(3) -0.0496(3) 0.18187(14) 0.0211(5) Uani 1 1 d .
H8A H 0.1751 -0.1146 0.1413 0.032 Uiso 1 1 calc R
H8B H 0.3119 -0.1209 0.2102 0.032 Uiso 1 1 calc R
H8C H 0.3459 0.0113 0.1560 0.032 Uiso 1 1 calc R
S5 S -0.30125(6) -0.07182(7) 0.13978(3) 0.01413(10) Uani 1 1 d .
F1 F -0.40731(18) -0.34437(16) 0.03421(9) 0.0253(3) Uani 1 1 d .
F2 F -0.34655(17) -0.13499(17) -0.01796(8) 0.0237(3) Uani 1 1 d .
F3 F -0.56456(16) -0.18150(18) 0.03459(9) 0.0252(3) Uani 1 1 d .
O5 O -0.13927(19) -0.0897(2) 0.13489(10) 0.0218(4) Uani 1 1 d .
O6 O -0.38366(19) -0.1518(2) 0.19562(10) 0.0204(3) Uani 1 1 d .
O7 O -0.3232(2) 0.08894(19) 0.13900(10) 0.0220(4) Uani 1 1 d .
C9 C -0.4099(3) -0.1877(3) 0.04321(14) 0.0160(4) Uani 1 1 d .
S6 S 0.27623(7) -0.29572(7) 0.37126(3) 0.01752(11) Uani 1 1 d .
F4 F 0.49325(18) -0.43539(19) 0.42591(10) 0.0338(4) Uani 1 1 d .
F5 F 0.50282(19) -0.1998(2) 0.49481(9) 0.0365(4) Uani 1 1 d .
F6 F 0.59049(18) -0.2238(2) 0.38207(10) 0.0378(4) Uani 1 1 d .
O8 O 0.17048(19) -0.3820(2) 0.41685(10) 0.0228(4) Uani 1 1 d .
O9 O 0.2744(2) -0.3806(2) 0.29091(10) 0.0336(5) Uani 1 1 d .
O10 O 0.2721(2) -0.1280(2) 0.37947(12) 0.0327(5) Uani 1 1 d .
C10 C 0.4761(3) -0.2882(3) 0.42113(14) 0.0201(5) Uani 1 1 d .

loop_
_atom_site_aniso_label
_atom_site_aniso_U_11
_atom_site_aniso_U_22
_atom_site_aniso_U_33
_atom_site_aniso_U_23
_atom_site_aniso_U_13
_atom_site_aniso_U_12
Pd1 0.01054(7) 0.01088(7) 0.00820(7) 0.00373(5) 0.00195(5) 0.00444(5)
S1 0.0135(2) 0.0134(2) 0.0101(2) 0.00464(19) 0.00291(18) 0.00552(18)
S2 0.0122(2) 0.0143(2) 0.0115(2) 0.00498(19) 0.00282(18) 0.00603(18)
S3 0.0117(2) 0.0110(2) 0.0115(2) 0.00347(19) 0.00157(18) 0.00419(18)
S7 0.0158(2) 0.0153(3) 0.0098(2) 0.00439(19) 0.00360(19) 0.00574(19)
O1 0.0241(8) 0.0223(9) 0.0180(8) 0.0124(7) 0.0081(7) 0.0148(7)
O2 0.0196(8) 0.0285(9) 0.0166(8) 0.0110(7) 0.0093(6) 0.0136(7)
O3 0.0249(8) 0.0225(8) 0.0097(7) 0.0085(6) 0.0074(6) 0.0148(7)
O4 0.0171(7) 0.0158(8) 0.0137(7) 0.0081(6) 0.0053(6) 0.0104(6)
C1 0.0157(10) 0.0167(11) 0.0146(11) 0.0046(9) 0.0035(8) 0.0020(8)
C2 0.0184(10) 0.0171(11) 0.0122(10) 0.0019(8) 0.0001(8) 0.0032(8)
C3 0.0134(10) 0.0180(11) 0.0174(11) 0.0027(9) -0.0013(8) 0.0067(8)
C4 0.0182(10) 0.0129(10) 0.0186(11) 0.0014(9) 0.0006(8) 0.0053(8)
C5 0.0284(13) 0.0190(12) 0.0237(13) 0.0043(10) 0.0095(10) 0.0004(10)
C6 0.0222(11) 0.0329(14) 0.0141(11) 0.0102(10) 0.0008(9) 0.0106(10)
C7 0.0197(11) 0.0214(12) 0.0236(13) 0.0072(10) -0.0101(9) -0.0031(9)
C8 0.0269(12) 0.0217(12) 0.0213(12) 0.0047(10) 0.0102(10) 0.0164(10)
S5 0.0141(2) 0.0145(3) 0.0146(3) 0.0040(2) 0.00099(19) 0.00479(19)
F1 0.0353(8) 0.0116(7) 0.0284(8) 0.0005(6) 0.0055(6) 0.0066(6)
F2 0.0309(8) 0.0269(8) 0.0156(7) 0.0075(6) 0.0070(6) 0.0075(6)
F3 0.0141(6) 0.0341(8) 0.0246(8) 0.0000(6) -0.0025(6) 0.0069(6)
O5 0.0138(7) 0.0276(9) 0.0257(9) 0.0097(8) 0.0011(7) 0.0056(7)
O6 0.0212(8) 0.0279(9) 0.0174(8) 0.0115(7) 0.0065(7) 0.0100(7)
O7 0.0275(9) 0.0127(8) 0.0244(9) 0.0012(7) -0.0004(7) 0.0060(7)
C9 0.0161(10) 0.0148(10) 0.0184(11) 0.0032(9) 0.0047(8) 0.0050(8)
S6 0.0169(3) 0.0187(3) 0.0136(3) 0.0047(2) -0.0021(2) -0.0024(2)
F4 0.0283(8) 0.0286(9) 0.0475(10) 0.0083(8) 0.0043(7) 0.0133(7)
F5 0.0316(8) 0.0501(11) 0.0197(8) -0.0120(7) -0.0119(6) 0.0157(8)
F6 0.0197(8) 0.0421(10) 0.0464(10) 0.0085(8) 0.0118(7) -0.0070(7)
O8 0.0180(8) 0.0241(9) 0.0254(9) 0.0064(7) 0.0086(7) -0.0004(7)
O9 0.0314(10) 0.0454(12) 0.0127(9) -0.0002(8) -0.0003(7) -0.0089(9)
O10 0.0332(10) 0.0210(10) 0.0423(12) 0.0141(9) -0.0073(9) 0.0030(8)
C10 0.0195(11) 0.0205(12) 0.0167(11) -0.0003(9) 0.0017(9) 0.0007(9)

loop_
_atom_type_symbol
_atom_type_description
_atom_type_scat_dispersion_real
_atom_type_scat_dispersion_imag
_atom_type_scat_source
C C 0.0033 0.0016 'International Tables Vol C Tables 4.2.6.8 and 6.1.1.4'
H H 0.0000 0.0000 'International Tables Vol C Tables 4.2.6.8 and 6.1.1.4'
F F 0.0171 0.0103 'International Tables Vol C Tables 4.2.6.8 and 6.1.1.4'
O O 0.0106 0.0060 'International Tables Vol C Tables 4.2.6.8 and 6.1.1.4'
Pd Pd -0.9988 1.0072 'International Tables Vol C Tables 4.2.6.8 and 6.1.1.4'
S S 0.1246 0.1234 'International Tables Vol C Tables 4.2.6.8 and 6.1.1.4'

loop_
_geom_angle_atom_site_label_1
_geom_angle_atom_site_label_2
_geom_angle_atom_site_label_3
_geom_angle
S1 Pd1 S2 95.614(19)
O3 Pd1 S1 168.58(4)
O3 Pd1 S2 95.81(4)
O3 Pd1 O4 84.74(6)
O4 Pd1 S1 83.84(4)
O4 Pd1 S2 178.45(5)
O1 S1 Pd1 118.83(7)
O1 S1 C1 108.82(10)
O1 S1 C2 110.19(10)
C1 S1 Pd1 107.66(8)
C2 S1 Pd1 107.68(8)
C2 S1 C1 102.39(11)
O2 S2 Pd1 111.68(7)
O2 S2 C3 107.92(10)
O2 S2 C4 110.03(11)
C3 S2 Pd1 114.42(7)
C4 S2 Pd1 110.85(7)
C4 S2 C3 101.45(11)
O4 S3 C7 102.78(10)
O4 S3 C8 101.91(10)
C8 S3 C7 99.90(12)
O3 S7 C5 100.85(11)
O3 S7 C6 101.60(10)
C5 S7 C6 99.38(12)
S7 O3 Pd1 135.83(9)
S3 O4 Pd1 118.74(8)
S1 C1 H1A 109.5
S1 C1 H1B 109.5
S1 C1 H1C 109.5
H1A C1 H1B 109.5
H1A C1 H1C 109.5
H1B C1 H1C 109.5
S1 C2 H2A 109.5
S1 C2 H2B 109.5
S1 C2 H2C 109.5
H2A C2 H2B 109.5
H2A C2 H2C 109.5
H2B C2 H2C 109.5
S2 C3 H3A 109.5
S2 C3 H3B 109.5
S2 C3 H3C 109.5
H3A C3 H3B 109.5
H3A C3 H3C 109.5
H3B C3 H3C 109.5
S2 C4 H4A 109.5
S2 C4 H4B 109.5
S2 C4 H4C 109.5
H4A C4 H4B 109.5
H4A C4 H4C 109.5
H4B C4 H4C 109.5
S7 C5 H5A 109.5
S7 C5 H5B 109.5
S7 C5 H5C 109.5
H5A C5 H5B 109.5
H5A C5 H5C 109.5
H5B C5 H5C 109.5
S7 C6 H6A 109.5
S7 C6 H6B 109.5
S7 C6 H6C 109.5
H6A C6 H6B 109.5
H6A C6 H6C 109.5
H6B C6 H6C 109.5
S3 C7 H7A 109.5
S3 C7 H7B 109.5
S3 C7 H7C 109.5
H7A C7 H7B 109.5
H7A C7 H7C 109.5
H7B C7 H7C 109.5
S3 C8 H8A 109.5
S3 C8 H8B 109.5
S3 C8 H8C 109.5
H8A C8 H8B 109.5
H8A C8 H8C 109.5
H8B C8 H8C 109.5
O5 S5 O7 114.74(10)
O5 S5 C9 102.68(10)
O6 S5 O5 115.89(10)
O6 S5 O7 115.14(10)
O6 S5 C9 102.91(10)
O7 S5 C9 102.73(10)
F1 C9 S5 111.29(16)
F2 C9 S5 112.23(15)
F2 C9 F1 106.86(17)
F3 C9 S5 112.05(15)
F3 C9 F1 106.73(18)
F3 C9 F2 107.36(18)
O8 S6 O9 114.94(11)
O8 S6 O10 113.77(12)
O8 S6 C10 103.46(11)
O9 S6 O10 115.28(12)
O9 S6 C10 103.62(11)
O10 S6 C10 103.65(11)
F4 C10 S6 111.07(16)
F5 C10 S6 111.21(16)
F5 C10 F4 107.8(2)
F5 C10 F6 107.5(2)
F6 C10 S6 111.59(17)
F6 C10 F4 107.5(2)

loop_
_geom_bond_atom_site_label_1
_geom_bond_atom_site_label_2
_geom_bond_distance
Pd1 S1 2.2278(5)
Pd1 S2 2.2401(5)
Pd1 O3 2.0396(15)
Pd1 O4 2.0693(14)
S1 O1 1.4734(15)
S1 C1 1.770(2)
S1 C2 1.770(2)
S2 O2 1.4664(16)
S2 C3 1.774(2)
S2 C4 1.765(2)
S3 O4 1.5581(15)
S3 C7 1.774(2)
S3 C8 1.771(2)
S7 O3 1.5451(15)
S7 C5 1.784(2)
S7 C6 1.785(2)
C1 H1A 0.9800
C1 H1B 0.9800
C1 H1C 0.9800
C2 H2A 0.9800
C2 H2B 0.9800
C2 H2C 0.9800
C3 H3A 0.9800
C3 H3B 0.9800
C3 H3C 0.9800
C4 H4A 0.9800
C4 H4B 0.9800
C4 H4C 0.9800
C5 H5A 0.9800
C5 H5B 0.9800
C5 H5C 0.9800
C6 H6A 0.9800
C6 H6B 0.9800
C6 H6C 0.9800
C7 H7A 0.9800
C7 H7B 0.9800
C7 H7C 0.9800
C8 H8A 0.9800
C8 H8B 0.9800
C8 H8C 0.9800
S5 O5 1.4450(16)
S5 O6 1.4402(16)
S5 O7 1.4455(16)
S5 C9 1.824(2)
F1 C9 1.342(3)
F2 C9 1.340(3)
F3 C9 1.339(2)
S6 O8 1.4383(17)
S6 O9 1.4406(19)
S6 O10 1.4413(19)
S6 C10 1.826(2)
F4 C10 1.330(3)
F5 C10 1.327(3)
F6 C10 1.330(3)
